data_2022915
loop_
_publ_author_name
'Vinodh, Mickey'
'Alipour, Fatemeh H.'
'Al-Azemi, Talal F'

_publ_section_title
;
 Crystal structure and supra-molecular features of a
 bis-urea-functionalized pillar[5]arene.
;
_journal_coeditor_code JQ2032
_journal_issue 'Pt 11'
_journal_name_full 'Acta crystallographica. Section E, Crystallographic communications'
_journal_page_first 1044
_journal_page_last 1048
_journal_paper_doi 10.1107/S2056989023009003
_journal_volume 79
_journal_year 2023
_chemical_formula_iupac 'C63 H70 N4 O12, C3 H7 N1 O1'
_chemical_formula_moiety 'C63 H70 N4 O12, C3 H7 N1 O1'
_chemical_formula_sum 'C66 H77 N5 O13'
_chemical_formula_weight 1148.32
_chemical_name_systematic
;
Bis-urea derivative based on A1/A2-functionalized
pillar[5]arene dimethylformamide monosolvate
;
_space_group_crystal_system monoclinic
_space_group_IT_number 14
_space_group_name_Hall '-P 2ybc'
_space_group_name_H-M_alt 'P 1 21/c 1'
_atom_sites_solution_hydrogens geom
_audit_creation_method SHELXL-2019/3
_cell_angle_alpha 90
_cell_angle_beta 98.791(7)
_cell_angle_gamma 90
_cell_formula_units_Z 4
_cell_length_a 14.7726(9)
_cell_length_b 16.2952(11)
_cell_length_c 26.1406(15)
_cell_measurement_reflns_used 22911
_cell_measurement_temperature 150(2)
_cell_measurement_theta_max 25.0
_cell_measurement_theta_min 3.0
_cell_volume 6218.7(7)
_computing_cell_refinement 'CrystalClear 2.1 b46'
_computing_data_collection
;
CrystalClear 2.1 b46 (Rigaku, 2016)
;
_computing_data_reduction 'CrystalClear 2.1 b46'
_computing_molecular_graphics
;
Mercury (Macrae <i>et al.</i>,  2020)
;
_computing_structure_refinement
;
<i>SHELXL2019/2</i> (Sheldrick, 2015)
;
_computing_structure_solution
;
CrystalStructure 4.2 (Rigaku, 2017)
;
_diffrn_ambient_temperature 150(2)
_diffrn_detector_area_resol_mean 10.000
_diffrn_measured_fraction_theta_full 0.990
_diffrn_measured_fraction_theta_max 0.990
_diffrn_measurement_device_type 'Rigaku R-AXIS RAPID'
_diffrn_measurement_method \w
_diffrn_radiation_type 'Mo K\a'
_diffrn_radiation_wavelength 0.71075
_diffrn_reflns_av_R_equivalents 0.0714
_diffrn_reflns_av_unetI/netI 0.0570
_diffrn_reflns_limit_h_max 17
_diffrn_reflns_limit_h_min -17
_diffrn_reflns_limit_k_max 19
_diffrn_reflns_limit_k_min -19
_diffrn_reflns_limit_l_max 31
_diffrn_reflns_limit_l_min -27
_diffrn_reflns_number 48935
_diffrn_reflns_theta_full 25.027
_diffrn_reflns_theta_max 25.027
_diffrn_reflns_theta_min 3.026
_exptl_absorpt_coefficient_mu 0.085
_exptl_absorpt_correction_T_max 0.984
_exptl_absorpt_correction_T_min 0.652
_exptl_absorpt_correction_type multi-scan
_exptl_absorpt_process_details
;
(ABSCOR; Higashi, 1995)
;
_exptl_crystal_colour Colorless
_exptl_crystal_density_diffrn 1.227
_exptl_crystal_description Block
_exptl_crystal_F_000 2448
_exptl_crystal_size_max 0.200
_exptl_crystal_size_mid 0.180
_exptl_crystal_size_min 0.110
_refine_diff_density_max 0.188
_refine_diff_density_min -0.197
_refine_ls_extinction_method none
_refine_ls_goodness_of_fit_ref 0.931
_refine_ls_hydrogen_treatment constr
_refine_ls_matrix_type full
_refine_ls_number_parameters 961
_refine_ls_number_reflns 10890
_refine_ls_number_restraints 886
_refine_ls_restrained_S_all 0.931
_refine_ls_R_factor_all 0.1302
_refine_ls_R_factor_gt 0.0525
_refine_ls_shift/su_max 0.000
_refine_ls_shift/su_mean 0.000
_refine_ls_structure_factor_coef Fsqd
_refine_ls_weighting_details 'w=1/[\s^2^(Fo^2^)+(0.0817P)^2^] where P=(Fo^2^+2Fc^2^)/3'
_refine_ls_weighting_scheme calc
_refine_ls_wR_factor_gt 0.1267
_refine_ls_wR_factor_ref 0.1569
_reflns_number_gt 5143
_reflns_number_total 10890
_reflns_threshold_expression 'I > 2\s(I)'
_cod_data_source_file jq2032sup1.cif
_cod_data_source_block I
_cod_depositor_comments 'Adding full bibliography for 2022915.cif.'
_cod_original_sg_symbol_H-M 'P 21/c'
_cod_database_code 2022915
_cod_database_fobs_code 2022915
_shelx_space_group_comment
;
The symmetry employed for this shelxl refinement is uniquely defined
by the following loop, which should always be used as a source of
symmetry information in preference to the above space-group names.
They are only intended as comments.
;
_shelx_estimated_absorpt_t_min 0.983
_shelx_estimated_absorpt_t_max 0.991

loop_
_space_group_symop_operation_xyz
'x, y, z'
'-x, y+1/2, -z+1/2'
'-x, -y, -z'
'x, -y-1/2, z-1/2'

loop_
_atom_site_type_symbol
_atom_site_label
_atom_site_fract_x
_atom_site_fract_y
_atom_site_fract_z
_atom_site_U_iso_or_equiv
_atom_site_adp_type
_atom_site_calc_flag
_atom_site_occupancy
_atom_site_disorder_assembly
_atom_site_disorder_group
O O1 0.62562(11) 0.41032(11) 0.50482(6) 0.0734(5) Uani d 1 . .
O O3 0.64175(12) 0.68117(12) 0.63257(7) 0.0786(5) Uani d 1 . .
O O5 0.92184(14) 0.26904(13) 0.48061(7) 0.0948(6) Uani d 1 . .
O O6 0.89860(13) 0.57968(13) 0.56136(7) 0.0863(6) Uani d 1 . .
O O7 0.91160(15) 0.13445(14) 0.67409(8) 0.1000(7) Uani d 1 . .
O O8 1.15962(15) 0.37805(17) 0.65071(9) 0.1176(8) Uani d 1 . .
O O9 0.68083(17) 0.21549(17) 0.79044(10) 0.1156(8) Uani d 1 . .
O O10 1.02487(16) 0.35280(19) 0.80979(8) 0.1112(7) Uani d 1 . .
O O11 0.44862(17) 0.41066(17) 0.68237(9) 0.1215(8) Uani d 1 . .
O O12 0.76036(16) 0.52578(16) 0.80306(9) 0.1159(8) Uani d 1 . .
O O13 0.74097(16) 0.25255(15) 0.56713(8) 0.1081(8) Uani d 1 . .
N N5 0.75554(15) 0.33315(16) 0.63726(9) 0.0810(7) Uani d 1 . .
C C1 0.57978(16) 0.55146(17) 0.60873(9) 0.0639(7) Uani d 1 . .
C C2 0.57428(16) 0.48341(16) 0.57642(10) 0.0661(7) Uani d 1 . .
H H2A 0.532823 0.441913 0.580616 0.079 Uiso calc 1 . .
C C3 0.62917(17) 0.47575(16) 0.53798(9) 0.0612(6) Uani d 1 . .
C C4 0.69112(16) 0.53707(16) 0.53078(9) 0.0603(6) Uani d 1 . .
C C5 0.69554(17) 0.60533(16) 0.56272(9) 0.0660(7) Uani d 1 . .
H H5 0.736165 0.647381 0.558242 0.079 Uiso calc 1 . .
C C6 0.64089(17) 0.61253(16) 0.60121(9) 0.0634(7) Uani d 1 . .
C C7 0.75205(17) 0.53017(17) 0.48923(9) 0.0693(7) Uani d 1 . .
H H7A 0.716470 0.508280 0.457944 0.083 Uiso calc 1 . .
H H7B 0.772919 0.584520 0.481368 0.083 Uiso calc 1 . .
C C8 0.83418(17) 0.47580(17) 0.50520(9) 0.0616(7) Uani d 1 . .
C C9 0.84070(18) 0.39889(17) 0.48388(9) 0.0665(7) Uani d 1 . .
H H9 0.794481 0.381279 0.458008 0.080 Uiso calc 1 . .
C C10 0.91391(19) 0.34721(18) 0.49985(9) 0.0660(7) Uani d 1 . .
C C11 0.98303(17) 0.37151(18) 0.53847(9) 0.0655(7) Uani d 1 . .
C C12 0.97783(18) 0.44915(19) 0.55917(9) 0.0680(7) Uani d 1 . .
H H12 1.024485 0.466879 0.584758 0.082 Uiso calc 1 . .
C C13 0.90563(19) 0.50083(18) 0.54299(9) 0.0656(7) Uani d 1 . .
C C14 1.06115(18) 0.31531(19) 0.55950(9) 0.0799(8) Uani d 1 . .
H H14A 1.118560 0.344909 0.561543 0.096 Uiso calc 1 . .
H H14B 1.063027 0.269416 0.536053 0.096 Uiso calc 1 . .
C C15 1.05064(17) 0.28325(18) 0.61285(10) 0.0693(7) Uani d 1 . .
C C16 0.98837(18) 0.22190(18) 0.61825(10) 0.0727(7) Uani d 1 . .
H H16 0.956062 0.197826 0.588719 0.087 Uiso calc 1 . .
C C17 0.97263(18) 0.19516(18) 0.66647(11) 0.0728(7) Uani d 1 . .
C C18 1.02084(19) 0.22880(19) 0.71111(10) 0.0732(8) Uani d 1 . .
C C19 1.08329(19) 0.2895(2) 0.70569(11) 0.0814(8) Uani d 1 . .
H H19 1.116930 0.312451 0.735214 0.098 Uiso calc 1 . .
C C20 1.09758(18) 0.31759(19) 0.65755(11) 0.0776(8) Uani d 1 . .
C C21 1.0057(2) 0.1993(2) 0.76424(10) 0.0915(9) Uani d 1 . .
H H21A 0.993785 0.140727 0.762725 0.110 Uiso calc 1 . .
H H21B 1.061201 0.208284 0.788635 0.110 Uiso calc 1 . .
C C22 0.9268(2) 0.2423(2) 0.78379(10) 0.0813(9) Uani d 1 . .
C C23 0.8408(2) 0.2063(2) 0.77991(11) 0.0893(9) Uani d 1 . .
H H23 0.832105 0.153360 0.766719 0.107 Uiso calc 1 . .
C C24 0.7680(3) 0.2478(2) 0.79535(11) 0.0866(9) Uani d 1 . .
C C25 0.7789(2) 0.3260(2) 0.81507(10) 0.0811(8) Uani d 1 . .
C C26 0.8647(2) 0.3610(2) 0.82018(10) 0.0871(9) Uani d 1 . .
H H26 0.873685 0.413270 0.834303 0.105 Uiso calc 1 . .
C C27 0.9374(2) 0.3198(2) 0.80469(10) 0.0851(9) Uani d 1 . .
C C28 0.6985(2) 0.3736(2) 0.83055(10) 0.0942(10) Uani d 1 . .
H H28A 0.656090 0.335489 0.842674 0.113 Uiso calc 1 . .
H H28B 0.720914 0.410320 0.858906 0.113 Uiso calc 1 . .
C C29 0.6482(2) 0.4234(2) 0.78584(10) 0.0780(8) Uani d 1 . .
C C30 0.5692(2) 0.3955(2) 0.75650(12) 0.0846(9) Uani d 1 . .
H H30 0.543575 0.346554 0.765620 0.102 Uiso calc 1 . .
C C31 0.5268(2) 0.4382(2) 0.71374(12) 0.0811(8) Uani d 1 . .
C C32 0.56182(19) 0.51127(19) 0.69913(10) 0.0731(8) Uani d 1 . .
C C33 0.6401(2) 0.5410(2) 0.72939(12) 0.0821(8) Uani d 1 . .
H H33 0.664376 0.590944 0.720923 0.099 Uiso calc 1 . .
C C34 0.6826(2) 0.4982(2) 0.77175(12) 0.0835(9) Uani d 1 . .
C C35 0.51981(18) 0.55673(19) 0.65097(10) 0.0807(8) Uani d 1 . .
H H35A 0.511337 0.613877 0.659482 0.097 Uiso calc 1 . .
H H35B 0.460079 0.533619 0.638298 0.097 Uiso calc 1 . .
C C36 0.54778(18) 0.35731(17) 0.50083(11) 0.0768(8) Uani d 1 . .
H H36A 0.546859 0.329834 0.533660 0.092 Uiso calc 0.549(9) A 1
H H36B 0.492174 0.389519 0.492993 0.092 Uiso calc 0.549(9) A 1
H H36C 0.491123 0.388230 0.493938 0.092 Uiso calc 0.451(9) A 2
H H36D 0.548120 0.325478 0.532211 0.092 Uiso calc 0.451(9) A 2
C C38A 0.6146(11) 0.1591(14) 0.4628(5) 0.0720(19) Uani d 0.549(9) A 1
O O2A 0.5517(11) 0.1335(13) 0.4324(6) 0.097(3) Uani d 0.549(9) A 1
C C37A 0.5507(13) 0.2980(14) 0.4614(6) 0.076(2) Uani d 0.549(9) A 1
H H37A 0.553962 0.327252 0.429441 0.091 Uiso calc 0.549(9) A 1
H H37B 0.492864 0.268707 0.456790 0.091 Uiso calc 0.549(9) A 1
N N1A 0.6231(11) 0.2377(11) 0.4679(4) 0.071(2) Uani d 0.549(9) A 1
H H1A 0.677988 0.256062 0.476067 0.086 Uiso calc 0.549(9) A 1
N N2A 0.6760(8) 0.1091(8) 0.4760(3) 0.0854(18) Uani d 0.549(9) A 1
H H2A1 0.726736 0.128459 0.491963 0.103 Uiso calc 0.549(9) A 1
C C39A 0.6727(6) 0.0255(6) 0.4680(4) 0.110(2) Uani d 0.549(9) A 1
H H39A 0.671104 0.014088 0.431415 0.133 Uiso calc 0.549(9) A 1
H H39B 0.617232 0.003560 0.478351 0.133 Uiso calc 0.549(9) A 1
C C40A 0.7612(7) -0.0185(7) 0.5009(4) 0.1066(16) Uani d 0.549(9) A 1
C C41A 0.7884(7) -0.0694(7) 0.5421(4) 0.1199(18) Uani d 0.549(9) A 1
H H41A 0.750734 -0.075098 0.567290 0.144 Uiso calc 0.549(9) A 1
C C42A 0.8678(8) -0.1116(7) 0.5474(4) 0.129(2) Uani d 0.549(9) A 1
H H42A 0.884325 -0.146034 0.575608 0.155 Uiso calc 0.549(9) A 1
C C43A 0.9218(7) -0.1032(7) 0.5116(5) 0.128(2) Uani d 0.549(9) A 1
H H43A 0.976352 -0.132549 0.514978 0.153 Uiso calc 0.549(9) A 1
C C44A 0.8988(7) -0.0517(7) 0.4692(4) 0.137(2) Uani d 0.549(9) A 1
H H44A 0.936229 -0.047514 0.443779 0.164 Uiso calc 0.549(9) A 1
C C45A 0.8189(7) -0.0069(7) 0.4660(4) 0.125(2) Uani d 0.549(9) A 1
H H45A 0.804667 0.031552 0.439746 0.150 Uiso calc 0.549(9) A 1
O O2B 0.5485(12) 0.1386(16) 0.4186(7) 0.083(3) Uani d 0.451(9) A 2
C C38B 0.6085(15) 0.1585(18) 0.4526(6) 0.075(2) Uani d 0.451(9) A 2
C C37B 0.5607(16) 0.2987(17) 0.4522(8) 0.078(3) Uani d 0.451(9) A 2
H H37C 0.503243 0.274214 0.436518 0.094 Uiso calc 0.451(9) A 2
H H37D 0.587969 0.327971 0.426071 0.094 Uiso calc 0.451(9) A 2
N N1B 0.6252(14) 0.2360(13) 0.4800(6) 0.080(2) Uani d 0.451(9) A 2
H H1B 0.664819 0.244481 0.507159 0.095 Uiso calc 0.451(9) A 2
N N2B 0.6821(10) 0.1073(10) 0.4948(4) 0.093(2) Uani d 0.451(9) A 2
H H2B 0.725341 0.131486 0.515076 0.112 Uiso calc 0.451(9) A 2
C C39B 0.6696(7) 0.0226(7) 0.4956(5) 0.108(2) Uani d 0.451(9) A 2
H H39C 0.626055 0.005815 0.465855 0.130 Uiso calc 0.451(9) A 2
H H39D 0.645533 0.006836 0.526695 0.130 Uiso calc 0.451(9) A 2
C C40B 0.7600(7) -0.0189(8) 0.4944(4) 0.1065(18) Uani d 0.451(9) A 2
C C41B 0.7598(6) -0.0549(7) 0.5426(4) 0.115(2) Uani d 0.451(9) A 2
H H41B 0.710659 -0.046639 0.560350 0.138 Uiso calc 0.451(9) A 2
C C42B 0.8332(7) -0.1034(6) 0.5642(3) 0.124(2) Uani d 0.451(9) A 2
H H42B 0.833168 -0.127548 0.596458 0.149 Uiso calc 0.451(9) A 2
C C43B 0.9068(6) -0.1158(6) 0.5377(5) 0.126(2) Uani d 0.451(9) A 2
H H43B 0.955877 -0.148252 0.552160 0.151 Uiso calc 0.451(9) A 2
C C44B 0.9069(6) -0.0797(7) 0.4895(5) 0.130(2) Uani d 0.451(9) A 2
H H44B 0.956076 -0.088048 0.471752 0.157 Uiso calc 0.451(9) A 2
C C45B 0.8335(8) -0.0313(7) 0.4679(3) 0.121(2) Uani d 0.451(9) A 2
H H45B 0.833567 -0.007138 0.435642 0.146 Uiso calc 0.451(9) A 2
C C46 0.7154(2) 0.73728(19) 0.63378(12) 0.0901(9) Uani d 1 . .
H H46A 0.717782 0.755680 0.598722 0.108 Uiso calc 0.525(6) B 1
H H46B 0.772107 0.708492 0.645800 0.108 Uiso calc 0.525(6) B 1
H H46C 0.716224 0.762694 0.600299 0.108 Uiso calc 0.475(6) B 2
H H46D 0.774003 0.711325 0.645381 0.108 Uiso calc 0.475(6) B 2
O O4A 0.7106(11) 0.9714(15) 0.6819(8) 0.108(4) Uani d 0.525(6) B 1
C C48A 0.6429(11) 0.9419(16) 0.6576(9) 0.084(2) Uani d 0.525(6) B 1
C C47A 0.7103(10) 0.8110(11) 0.6673(7) 0.087(3) Uani d 0.525(6) B 1
H H47A 0.700703 0.794037 0.701595 0.105 Uiso calc 0.525(6) B 1
H H47B 0.767259 0.841464 0.670413 0.105 Uiso calc 0.525(6) B 1
N N3A 0.6335(13) 0.8633(11) 0.6436(5) 0.084(2) Uani d 0.525(6) B 1
H H3A 0.587273 0.844836 0.622787 0.100 Uiso calc 0.525(6) B 1
N N4A 0.5565(11) 0.9843(13) 0.6390(5) 0.090(2) Uani d 0.525(6) B 1
H H4A 0.514585 0.959867 0.617957 0.108 Uiso calc 0.525(6) B 1
C C49A 0.5415(5) 1.0667(4) 0.6559(3) 0.1006(17) Uani d 0.525(6) B 1
H H49A 0.599252 1.096144 0.660775 0.121 Uiso calc 0.525(6) B 1
H H49B 0.519401 1.064660 0.688912 0.121 Uiso calc 0.525(6) B 1
C C50A 0.4724(5) 1.1128(5) 0.6169(3) 0.1028(18) Uani d 0.525(6) B 1
C C51A 0.4855(4) 1.1273(5) 0.5661(3) 0.127(2) Uani d 0.525(6) B 1
H H51A 0.538237 1.108486 0.554517 0.153 Uiso calc 0.525(6) B 1
C C52A 0.4197(5) 1.1699(5) 0.5326(2) 0.138(2) Uani d 0.525(6) B 1
H H52A 0.428396 1.179572 0.498663 0.166 Uiso calc 0.525(6) B 1
C C53A 0.3408(5) 1.1979(5) 0.5499(3) 0.140(2) Uani d 0.525(6) B 1
H H53A 0.296765 1.226434 0.527532 0.168 Uiso calc 0.525(6) B 1
C C54A 0.3277(4) 1.1834(5) 0.6007(3) 0.131(2) Uani d 0.525(6) B 1
H H54A 0.274974 1.202208 0.612255 0.157 Uiso calc 0.525(6) B 1
C C55A 0.3935(5) 1.1408(5) 0.6341(2) 0.124(2) Uani d 0.525(6) B 1
H H55A 0.384814 1.131122 0.668110 0.149 Uiso calc 0.525(6) B 1
O O4B 0.6891(12) 0.9712(16) 0.6886(8) 0.102(4) Uani d 0.475(6) B 2
C C48B 0.6277(13) 0.9417(17) 0.6589(10) 0.080(2) Uani d 0.475(6) B 2
C C47B 0.6902(11) 0.7989(12) 0.6736(7) 0.087(3) Uani d 0.475(6) B 2
H H47C 0.669108 0.768609 0.701451 0.105 Uiso calc 0.475(6) B 2
H H47D 0.745209 0.828264 0.688229 0.105 Uiso calc 0.475(6) B 2
N N3B 0.6230(15) 0.8563(12) 0.6544(6) 0.081(2) Uani d 0.475(6) B 2
H H3B 0.572833 0.836662 0.637991 0.097 Uiso calc 0.475(6) B 2
N N4B 0.5715(12) 0.9870(14) 0.6288(6) 0.091(2) Uani d 0.475(6) B 2
H H4B 0.527426 0.963550 0.608803 0.109 Uiso calc 0.475(6) B 2
C C49B 0.5786(6) 1.0744(5) 0.6271(4) 0.1059(19) Uani d 0.475(6) B 2
H H49C 0.622152 1.088971 0.604343 0.127 Uiso calc 0.475(6) B 2
H H49D 0.602335 1.094390 0.661430 0.127 Uiso calc 0.475(6) B 2
C C50B 0.4904(7) 1.1158(8) 0.6087(4) 0.1045(18) Uani d 0.475(6) B 2
C C51B 0.4736(7) 1.1659(6) 0.5671(4) 0.116(2) Uani d 0.475(6) B 2
H H51B 0.521468 1.173736 0.548265 0.140 Uiso calc 0.475(6) B 2
C C52B 0.3946(8) 1.2055(7) 0.5499(4) 0.127(2) Uani d 0.475(6) B 2
H H52B 0.389372 1.238008 0.520346 0.152 Uiso calc 0.475(6) B 2
C C53B 0.3263(9) 1.1979(8) 0.5751(5) 0.135(2) Uani d 0.475(6) B 2
H H53B 0.272619 1.227287 0.565003 0.161 Uiso calc 0.475(6) B 2
C C54B 0.3335(9) 1.1457(8) 0.6172(4) 0.135(2) Uani d 0.475(6) B 2
H H54B 0.282623 1.135820 0.633331 0.162 Uiso calc 0.475(6) B 2
C C55B 0.4189(8) 1.1070(7) 0.6360(4) 0.122(2) Uani d 0.475(6) B 2
H H55B 0.425805 1.076300 0.666334 0.146 Uiso calc 0.475(6) B 2
C C56 0.8593(2) 0.2434(2) 0.43776(13) 0.1086(11) Uani d 1 . .
H H56A 0.874983 0.189156 0.427819 0.130 Uiso calc 1 . .
H H56B 0.861423 0.280506 0.409431 0.130 Uiso calc 1 . .
H H56C 0.798617 0.243064 0.446685 0.130 Uiso calc 1 . .
C C57 0.9618(2) 0.6051(2) 0.60406(12) 0.1104(11) Uani d 1 . .
H H57A 0.948198 0.660376 0.613092 0.132 Uiso calc 1 . .
H H57B 1.022619 0.602836 0.595385 0.132 Uiso calc 1 . .
H H57C 0.957892 0.569530 0.632907 0.132 Uiso calc 1 . .
C C58 0.8575(2) 0.0987(2) 0.63023(15) 0.1204(13) Uani d 1 . .
H H58A 0.815701 0.059906 0.641414 0.144 Uiso calc 1 . .
H H58B 0.896623 0.071097 0.609604 0.144 Uiso calc 1 . .
H H58C 0.823631 0.140839 0.609981 0.144 Uiso calc 1 . .
C C59 1.1860(3) 0.4329(3) 0.69066(18) 0.182(2) Uani d 1 . .
H H59A 1.132545 0.454135 0.702913 0.218 Uiso calc 1 . .
H H59B 1.219473 0.477358 0.678326 0.218 Uiso calc 1 . .
H H59C 1.224118 0.405403 0.718449 0.218 Uiso calc 1 . .
C C60 0.6671(3) 0.1327(3) 0.77892(18) 0.1529(17) Uani d 1 . .
H H60A 0.699176 0.100228 0.806554 0.184 Uiso calc 1 . .
H H60B 0.689870 0.120232 0.747321 0.184 Uiso calc 1 . .
H H60C 0.602850 0.120512 0.774942 0.184 Uiso calc 1 . .
C C61 1.0326(3) 0.4372(3) 0.8090(2) 0.1614(19) Uani d 1 . .
H H61A 1.095417 0.451999 0.808573 0.194 Uiso calc 1 . .
H H61B 1.012638 0.459789 0.839314 0.194 Uiso calc 1 . .
H H61C 0.995287 0.458465 0.778638 0.194 Uiso calc 1 . .
C C62 0.4123(3) 0.3358(3) 0.6924(2) 0.189(2) Uani d 1 . .
H H62A 0.362091 0.323138 0.665727 0.227 Uiso calc 1 . .
H H62B 0.390905 0.337763 0.725264 0.227 Uiso calc 1 . .
H H62C 0.458584 0.294267 0.693258 0.227 Uiso calc 1 . .
C C63 0.8047(3) 0.5954(3) 0.78706(18) 0.1627(19) Uani d 1 . .
H H63A 0.763236 0.641179 0.783829 0.195 Uiso calc 1 . .
H H63B 0.823807 0.584728 0.754220 0.195 Uiso calc 1 . .
H H63C 0.857272 0.608002 0.812217 0.195 Uiso calc 1 . .
C C64 0.6843(3) 0.2918(3) 0.65897(15) 0.1474(16) Uani d 1 . .
H H64A 0.650013 0.257569 0.633068 0.177 Uiso calc 1 . .
H H64B 0.644259 0.331635 0.670708 0.177 Uiso calc 1 . .
H H64C 0.711158 0.258541 0.687644 0.177 Uiso calc 1 . .
C C65 0.8021(3) 0.4008(3) 0.66514(13) 0.1316(14) Uani d 1 . .
H H65A 0.759391 0.444566 0.667369 0.158 Uiso calc 1 . .
H H65B 0.850303 0.419692 0.647325 0.158 Uiso calc 1 . .
H H65C 0.827572 0.383174 0.699372 0.158 Uiso calc 1 . .
C C66 0.7751(2) 0.3092(2) 0.59272(11) 0.0829(9) Uani d 1 . .
H H66 0.819847 0.338843 0.579294 0.099 Uiso calc 1 . .

loop_
_atom_site_aniso_label
_atom_site_aniso_U_11
_atom_site_aniso_U_22
_atom_site_aniso_U_33
_atom_site_aniso_U_12
_atom_site_aniso_U_13
_atom_site_aniso_U_23
O1 0.0728(12) 0.0564(12) 0.0902(12) -0.0020(10) 0.0095(9) -0.0117(10)
O3 0.0809(12) 0.0637(14) 0.0912(12) 0.0038(11) 0.0134(9) -0.0192(10)
O5 0.1073(15) 0.0850(17) 0.0872(13) 0.0167(12) -0.0007(11) -0.0277(12)
O6 0.0845(13) 0.0796(16) 0.0961(13) -0.0122(11) 0.0182(10) -0.0272(12)
O7 0.1071(16) 0.0854(17) 0.1028(15) -0.0224(14) 0.0012(12) 0.0122(12)
O8 0.1035(16) 0.134(2) 0.1101(16) -0.0527(16) 0.0006(13) -0.0014(15)
O9 0.1125(19) 0.097(2) 0.1443(19) -0.0131(16) 0.0409(14) 0.0048(15)
O10 0.0924(17) 0.125(2) 0.1089(16) -0.0047(16) -0.0061(12) -0.0237(15)
O11 0.1072(17) 0.112(2) 0.1376(19) -0.0312(16) -0.0078(15) 0.0056(16)
O12 0.1061(17) 0.109(2) 0.1220(17) -0.0249(15) -0.0149(14) 0.0053(14)
O13 0.1306(19) 0.0932(19) 0.0878(14) 0.0077(14) -0.0241(13) -0.0129(13)
N5 0.0830(16) 0.094(2) 0.0665(14) 0.0043(14) 0.0121(12) 0.0049(13)
C1 0.0585(15) 0.0600(19) 0.0726(16) 0.0112(14) 0.0082(12) 0.0016(14)
C2 0.0585(15) 0.0569(19) 0.0819(17) 0.0047(13) 0.0077(13) 0.0061(14)
C3 0.0646(16) 0.0464(18) 0.0697(16) 0.0083(14) 0.0011(12) -0.0029(13)
C4 0.0658(16) 0.0461(17) 0.0670(15) 0.0062(14) 0.0039(12) 0.0018(13)
C5 0.0678(16) 0.0528(18) 0.0760(16) 0.0026(13) 0.0069(13) 0.0041(14)
C6 0.0643(16) 0.0532(19) 0.0702(16) 0.0089(14) 0.0024(13) -0.0053(13)
C7 0.0819(18) 0.0620(19) 0.0654(15) -0.0013(15) 0.0156(13) 0.0032(13)
C8 0.0686(16) 0.066(2) 0.0519(13) -0.0036(15) 0.0159(12) -0.0018(13)
C9 0.0747(18) 0.072(2) 0.0534(14) -0.0020(16) 0.0098(12) -0.0107(14)
C10 0.0786(18) 0.064(2) 0.0574(15) 0.0018(16) 0.0154(13) -0.0085(14)
C11 0.0630(16) 0.081(2) 0.0547(14) 0.0018(15) 0.0160(12) -0.0013(14)
C12 0.0653(17) 0.083(2) 0.0568(15) -0.0124(16) 0.0141(12) -0.0117(15)
C13 0.0723(18) 0.064(2) 0.0650(15) -0.0089(16) 0.0243(14) -0.0111(14)
C14 0.0689(17) 0.099(2) 0.0733(17) 0.0080(17) 0.0156(13) -0.0006(16)
C15 0.0577(16) 0.078(2) 0.0706(17) 0.0058(15) 0.0028(13) 0.0011(14)
C16 0.0725(18) 0.071(2) 0.0689(17) 0.0034(16) -0.0063(13) -0.0033(14)
C17 0.0642(17) 0.063(2) 0.087(2) 0.0017(15) -0.0024(14) 0.0076(15)
C18 0.0694(18) 0.074(2) 0.0723(18) 0.0104(16) -0.0012(14) 0.0105(15)
C19 0.0767(19) 0.089(2) 0.0717(18) 0.0022(18) -0.0116(14) -0.0010(16)
C20 0.0625(17) 0.083(2) 0.083(2) -0.0093(16) -0.0012(14) -0.0014(16)
C21 0.098(2) 0.097(3) 0.0741(18) 0.020(2) -0.0046(16) 0.0201(16)
C22 0.096(2) 0.086(3) 0.0582(16) 0.011(2) 0.0009(15) 0.0175(16)
C23 0.106(3) 0.078(2) 0.084(2) 0.003(2) 0.0143(18) 0.0148(16)
C24 0.099(3) 0.085(3) 0.0765(19) -0.004(2) 0.0163(17) 0.0161(18)
C25 0.100(2) 0.089(3) 0.0554(15) 0.007(2) 0.0126(15) 0.0134(16)
C26 0.103(2) 0.097(3) 0.0582(16) -0.003(2) 0.0017(15) 0.0004(15)
C27 0.086(2) 0.103(3) 0.0621(17) 0.004(2) -0.0031(15) 0.0037(17)
C28 0.110(2) 0.107(3) 0.0696(18) 0.000(2) 0.0252(17) 0.0061(17)
C29 0.085(2) 0.082(2) 0.0719(18) -0.0001(18) 0.0287(16) -0.0066(16)
C30 0.086(2) 0.085(2) 0.088(2) -0.0121(19) 0.0284(17) 0.0017(18)
C31 0.0705(19) 0.086(3) 0.088(2) -0.0102(18) 0.0167(16) -0.0110(18)
C32 0.0691(18) 0.074(2) 0.0799(18) 0.0019(16) 0.0241(15) -0.0043(16)
C33 0.0755(19) 0.080(2) 0.093(2) -0.0063(17) 0.0188(16) 0.0029(17)
C34 0.077(2) 0.090(3) 0.084(2) -0.0061(19) 0.0125(16) -0.0091(18)
C35 0.0725(17) 0.082(2) 0.0904(19) 0.0143(16) 0.0227(15) -0.0012(16)
C36 0.0721(17) 0.0569(19) 0.0954(19) 0.0053(15) -0.0062(14) -0.0084(15)
C38A 0.075(3) 0.057(3) 0.077(4) 0.009(3) -0.013(3) -0.010(4)
O2A 0.098(4) 0.069(4) 0.109(7) 0.000(3) -0.027(5) -0.026(6)
C37A 0.075(4) 0.061(3) 0.085(5) 0.011(3) -0.011(4) -0.008(4)
N1A 0.065(3) 0.066(3) 0.074(4) 0.007(2) -0.023(3) -0.013(4)
N2A 0.095(3) 0.062(3) 0.094(4) 0.019(2) -0.003(4) 0.009(4)
C39A 0.121(3) 0.085(3) 0.120(4) 0.010(3) 0.002(4) -0.001(4)
C40A 0.113(3) 0.082(3) 0.124(3) 0.033(3) 0.014(3) 0.013(3)
C41A 0.123(4) 0.095(4) 0.140(4) 0.039(3) 0.013(3) 0.013(3)
C42A 0.124(5) 0.106(4) 0.152(4) 0.043(4) 0.004(4) 0.009(4)
C43A 0.122(4) 0.108(4) 0.145(5) 0.057(3) -0.002(3) 0.011(4)
C44A 0.131(4) 0.117(5) 0.157(5) 0.056(4) 0.008(4) 0.015(4)
C45A 0.122(4) 0.106(5) 0.145(4) 0.042(3) 0.017(3) 0.017(3)
O2B 0.074(5) 0.079(6) 0.092(7) 0.000(4) -0.005(4) -0.028(5)
C38B 0.079(4) 0.062(3) 0.082(5) 0.008(3) 0.010(4) -0.004(4)
C37B 0.078(5) 0.062(4) 0.087(5) 0.012(4) -0.012(4) -0.013(4)
N1B 0.080(3) 0.066(3) 0.084(6) 0.015(3) -0.013(4) -0.011(4)
N2B 0.105(3) 0.062(3) 0.107(5) 0.002(3) 0.000(4) -0.007(5)
C39B 0.118(4) 0.082(4) 0.121(5) 0.016(3) 0.008(4) 0.015(4)
C40B 0.113(3) 0.084(3) 0.122(4) 0.029(3) 0.016(3) 0.010(3)
C41B 0.116(5) 0.096(4) 0.132(4) 0.032(4) 0.016(4) 0.012(4)
C42B 0.120(5) 0.102(5) 0.145(5) 0.028(4) 0.005(4) 0.014(4)
C43B 0.117(5) 0.107(4) 0.150(5) 0.044(4) 0.006(4) 0.015(4)
C44B 0.129(4) 0.110(5) 0.150(5) 0.047(4) 0.011(4) 0.019(4)
C45B 0.121(4) 0.103(5) 0.140(4) 0.046(4) 0.017(3) 0.015(4)
C46 0.0774(19) 0.077(2) 0.111(2) 0.0006(17) -0.0009(16) -0.0283(17)
O4A 0.087(6) 0.086(5) 0.141(7) -0.024(5) -0.013(5) -0.009(5)
C48A 0.087(5) 0.067(3) 0.097(4) -0.008(4) 0.010(4) -0.014(3)
C47A 0.079(5) 0.077(5) 0.103(5) -0.002(4) 0.002(4) -0.021(4)
N3A 0.076(4) 0.071(4) 0.099(5) -0.003(3) -0.002(4) -0.016(4)
N4A 0.091(4) 0.066(3) 0.109(4) -0.010(3) 0.004(3) -0.015(4)
C49A 0.111(4) 0.070(3) 0.120(4) -0.005(3) 0.015(3) -0.014(3)
C50A 0.109(4) 0.071(3) 0.130(4) -0.014(3) 0.020(3) 0.005(3)
C51A 0.127(4) 0.110(5) 0.148(4) -0.007(4) 0.029(3) 0.023(4)
C52A 0.148(5) 0.125(5) 0.144(4) -0.005(4) 0.030(4) 0.031(4)
C53A 0.156(4) 0.117(4) 0.148(4) 0.005(4) 0.027(4) 0.028(4)
C54A 0.150(4) 0.104(4) 0.139(4) 0.021(4) 0.026(4) 0.031(4)
C55A 0.136(4) 0.096(4) 0.139(4) 0.021(4) 0.017(3) 0.014(3)
O4B 0.098(7) 0.080(5) 0.119(6) -0.014(6) -0.017(6) -0.033(5)
C48B 0.078(4) 0.064(3) 0.095(4) -0.016(4) 0.006(4) -0.016(3)
C47B 0.081(5) 0.075(5) 0.101(5) -0.006(4) 0.000(4) -0.025(4)
N3B 0.077(4) 0.066(3) 0.098(5) -0.003(3) 0.009(4) -0.019(4)
N4B 0.093(5) 0.066(3) 0.109(5) -0.014(4) 0.000(4) -0.013(4)
C49B 0.112(4) 0.069(3) 0.133(4) -0.015(3) 0.005(3) 0.000(4)
C50B 0.113(3) 0.072(3) 0.128(4) -0.014(3) 0.016(3) 0.005(3)
C51B 0.118(4) 0.091(5) 0.141(4) -0.004(4) 0.024(3) 0.016(4)
C52B 0.129(4) 0.105(4) 0.148(4) 0.006(4) 0.029(4) 0.025(4)
C53B 0.149(4) 0.111(4) 0.146(5) 0.015(4) 0.031(4) 0.019(4)
C54B 0.147(4) 0.111(5) 0.153(5) 0.000(4) 0.041(4) 0.016(4)
C55B 0.139(4) 0.090(4) 0.139(4) 0.004(4) 0.032(3) 0.011(3)
C56 0.108(2) 0.101(3) 0.115(2) 0.000(2) 0.010(2) -0.046(2)
C57 0.122(3) 0.108(3) 0.103(2) -0.026(2) 0.020(2) -0.045(2)
C58 0.111(3) 0.087(3) 0.148(3) -0.029(2) -0.028(2) 0.026(2)
C59 0.211(5) 0.168(5) 0.158(4) -0.114(4) -0.001(3) -0.024(4)
C60 0.151(4) 0.118(4) 0.199(5) -0.038(3) 0.058(3) -0.011(3)
C61 0.112(3) 0.134(5) 0.236(5) -0.029(3) 0.021(3) -0.060(4)
C62 0.151(4) 0.156(5) 0.241(6) -0.075(4) -0.027(4) 0.034(4)
C63 0.133(3) 0.154(5) 0.187(4) -0.068(3) -0.021(3) 0.030(3)
C64 0.151(3) 0.177(5) 0.128(3) -0.022(3) 0.065(3) 0.020(3)
C65 0.160(3) 0.136(4) 0.095(2) -0.009(3) 0.007(2) -0.028(2)
C66 0.083(2) 0.102(3) 0.0623(18) 0.0095(19) 0.0071(15) 0.0061(17)

loop_
_atom_type_symbol
_atom_type_description
_atom_type_scat_dispersion_real
_atom_type_scat_dispersion_imag
_atom_type_scat_source
C C 0.0033 0.0016 'International Tables Vol C Tables 4.2.6.8 and 6.1.1.4'
H H 0.0000 0.0000 'International Tables Vol C Tables 4.2.6.8 and 6.1.1.4'
O O 0.0106 0.0060 'International Tables Vol C Tables 4.2.6.8 and 6.1.1.4'
N N 0.0061 0.0033 'International Tables Vol C Tables 4.2.6.8 and 6.1.1.4'

loop_
_geom_angle_atom_site_label_1
_geom_angle_atom_site_label_2
_geom_angle_atom_site_label_3
_geom_angle_site_symmetry_1
_geom_angle_site_symmetry_3
_geom_angle
_geom_angle_publ_flag
C3 O1 C36 . . 118.0(2) ?
C6 O3 C46 . . 118.1(2) ?
C10 O5 C56 . . 118.9(2) ?
C13 O6 C57 . . 118.3(2) ?
C17 O7 C58 . . 118.7(2) ?
C20 O8 C59 . . 118.7(3) ?
C24 O9 C60 . . 119.6(3) ?
C61 O10 C27 . . 117.6(3) ?
C62 O11 C31 . . 119.3(3) ?
C34 O12 C63 . . 118.0(3) ?
C66 N5 C65 . . 122.0(3) ?
C66 N5 C64 . . 119.2(3) ?
C65 N5 C64 . . 118.8(3) ?
C6 C1 C2 . . 117.9(2) ?
C6 C1 C35 . . 122.0(2) ?
C2 C1 C35 . . 120.0(2) ?
C1 C2 C3 . . 121.7(2) ?
C1 C2 H2A . . 119.2 ?
C3 C2 H2A . . 119.2 ?
O1 C3 C4 . . 115.9(2) ?
O1 C3 C2 . . 123.9(2) ?
C4 C3 C2 . . 120.2(2) ?
C5 C4 C3 . . 117.9(2) ?
C5 C4 C7 . . 120.8(2) ?
C3 C4 C7 . . 121.3(2) ?
C4 C5 C6 . . 121.7(2) ?
C4 C5 H5 . . 119.2 ?
C6 C5 H5 . . 119.2 ?
C1 C6 O3 . . 116.4(2) ?
C1 C6 C5 . . 120.6(2) ?
O3 C6 C5 . . 122.9(2) ?
C8 C7 C4 . . 112.67(19) ?
C8 C7 H7A . . 109.1 ?
C4 C7 H7A . . 109.1 ?
C8 C7 H7B . . 109.1 ?
C4 C7 H7B . . 109.1 ?
H7A C7 H7B . . 107.8 ?
C9 C8 C13 . . 117.4(2) ?
C9 C8 C7 . . 121.6(2) ?
C13 C8 C7 . . 121.0(2) ?
C8 C9 C10 . . 122.0(2) ?
C8 C9 H9 . . 119.0 ?
C10 C9 H9 . . 119.0 ?
C11 C10 O5 . . 115.9(3) ?
C11 C10 C9 . . 120.2(2) ?
O5 C10 C9 . . 123.9(2) ?
C10 C11 C12 . . 118.0(3) ?
C10 C11 C14 . . 122.1(3) ?
C12 C11 C14 . . 119.8(2) ?
C13 C12 C11 . . 121.8(2) ?
C13 C12 H12 . . 119.1 ?
C11 C12 H12 . . 119.1 ?
C12 C13 O6 . . 124.0(2) ?
C12 C13 C8 . . 120.5(3) ?
O6 C13 C8 . . 115.5(3) ?
C11 C14 C15 . . 111.3(2) ?
C11 C14 H14A . . 109.4 ?
C15 C14 H14A . . 109.4 ?
C11 C14 H14B . . 109.4 ?
C15 C14 H14B . . 109.4 ?
H14A C14 H14B . . 108.0 ?
C16 C15 C20 . . 117.6(2) ?
C16 C15 C14 . . 120.4(2) ?
C20 C15 C14 . . 121.9(3) ?
C15 C16 C17 . . 121.8(3) ?
C15 C16 H16 . . 119.1 ?
C17 C16 H16 . . 119.1 ?
O7 C17 C18 . . 115.3(3) ?
O7 C17 C16 . . 124.3(3) ?
C18 C17 C16 . . 120.4(3) ?
C19 C18 C17 . . 117.7(3) ?
C19 C18 C21 . . 121.2(3) ?
C17 C18 C21 . . 121.1(3) ?
C18 C19 C20 . . 121.9(3) ?
C18 C19 H19 . . 119.0 ?
C20 C19 H19 . . 119.0 ?
O8 C20 C15 . . 116.0(3) ?
O8 C20 C19 . . 123.5(3) ?
C15 C20 C19 . . 120.5(3) ?
C22 C21 C18 . . 113.0(2) ?
C22 C21 H21A . . 109.0 ?
C18 C21 H21A . . 109.0 ?
C22 C21 H21B . . 109.0 ?
C18 C21 H21B . . 109.0 ?
H21A C21 H21B . . 107.8 ?
C27 C22 C23 . . 117.7(3) ?
C27 C22 C21 . . 120.8(3) ?
C23 C22 C21 . . 121.5(3) ?
C24 C23 C22 . . 121.0(3) ?
C24 C23 H23 . . 119.5 ?
C22 C23 H23 . . 119.5 ?
C25 C24 O9 . . 116.3(3) ?
C25 C24 C23 . . 120.8(3) ?
O9 C24 C23 . . 122.9(3) ?
C24 C25 C26 . . 118.2(3) ?
C24 C25 C28 . . 121.4(3) ?
C26 C25 C28 . . 120.4(3) ?
C25 C26 C27 . . 121.1(3) ?
C25 C26 H26 . . 119.4 ?
C27 C26 H26 . . 119.4 ?
C22 C27 C26 . . 121.1(3) ?
C22 C27 O10 . . 116.3(3) ?
C26 C27 O10 . . 122.7(3) ?
C29 C28 C25 . . 112.1(2) ?
C29 C28 H28A . . 109.2 ?
C25 C28 H28A . . 109.2 ?
C29 C28 H28B . . 109.2 ?
C25 C28 H28B . . 109.2 ?
H28A C28 H28B . . 107.9 ?
C30 C29 C34 . . 117.1(3) ?
C30 C29 C28 . . 121.8(3) ?
C34 C29 C28 . . 121.0(3) ?
C29 C30 C31 . . 121.8(3) ?
C29 C30 H30 . . 119.1 ?
C31 C30 H30 . . 119.1 ?
C32 C31 C30 . . 121.1(3) ?
C32 C31 O11 . . 115.5(3) ?
C30 C31 O11 . . 123.4(3) ?
C31 C32 C33 . . 117.4(3) ?
C31 C32 C35 . . 122.1(3) ?
C33 C32 C35 . . 120.4(3) ?
C34 C33 C32 . . 121.4(3) ?
C34 C33 H33 . . 119.3 ?
C32 C33 H33 . . 119.3 ?
C33 C34 O12 . . 123.3(3) ?
C33 C34 C29 . . 121.1(3) ?
O12 C34 C29 . . 115.6(3) ?
C32 C35 C1 . . 111.5(2) ?
C32 C35 H35A . . 109.3 ?
C1 C35 H35A . . 109.3 ?
C32 C35 H35B . . 109.3 ?
C1 C35 H35B . . 109.3 ?
H35A C35 H35B . . 108.0 ?
C37A C36 O1 . . 110.6(8) ?
O1 C36 C37B . . 102.9(9) ?
C37A C36 H36A . . 109.5 ?
O1 C36 H36A . . 109.5 ?
C37A C36 H36B . . 109.5 ?
O1 C36 H36B . . 109.5 ?
H36A C36 H36B . . 108.1 ?
O1 C36 H36C . . 111.2 ?
C37B C36 H36C . . 111.2 ?
O1 C36 H36D . . 111.2 ?
C37B C36 H36D . . 111.2 ?
H36C C36 H36D . . 109.1 ?
O2A C38A N2A . . 114.7(19) ?
O2A C38A N1A . . 117.8(18) ?
N2A C38A N1A . . 124.9(16) ?
C36 C37A N1A . . 118.9(14) ?
C36 C37A H37A . . 107.6 ?
N1A C37A H37A . . 107.6 ?
C36 C37A H37B . . 107.6 ?
N1A C37A H37B . . 107.6 ?
H37A C37A H37B . . 107.0 ?
C38A N1A C37A . . 127.2(18) ?
C38A N1A H1A . . 116.4 ?
C37A N1A H1A . . 116.4 ?
C38A N2A C39A . . 127.2(14) ?
C38A N2A H2A1 . . 116.4 ?
C39A N2A H2A1 . . 116.4 ?
N2A C39A C40A . . 110.5(8) ?
N2A C39A H39A . . 109.6 ?
C40A C39A H39A . . 109.6 ?
N2A C39A H39B . . 109.6 ?
C40A C39A H39B . . 109.6 ?
H39A C39A H39B . . 108.1 ?
C45A C40A C41A . . 118.3(7) ?
C45A C40A C39A . . 96.9(9) ?
C41A C40A C39A . . 143.4(9) ?
C42A C41A C40A . . 122.4(8) ?
C42A C41A H41A . . 118.8 ?
C40A C41A H41A . . 118.8 ?
C43A C42A C41A . . 118.9(9) ?
C43A C42A H42A . . 120.6 ?
C41A C42A H42A . . 120.6 ?
C42A C43A C44A . . 121.6(9) ?
C42A C43A H43A . . 119.2 ?
C44A C43A H43A . . 119.2 ?
C45A C44A C43A . . 118.0(9) ?
C45A C44A H44A . . 121.0 ?
C43A C44A H44A . . 121.0 ?
C40A C45A C44A . . 120.5(8) ?
C40A C45A H45A . . 119.8 ?
C44A C45A H45A . . 119.8 ?
O2B C38B N1B . . 130(3) ?
O2B C38B N2B . . 134(2) ?
N1B C38B N2B . . 93.7(13) ?
N1B C37B C36 . . 99.4(15) ?
N1B C37B H37C . . 111.9 ?
C36 C37B H37C . . 111.9 ?
N1B C37B H37D . . 111.9 ?
C36 C37B H37D . . 111.9 ?
H37C C37B H37D . . 109.6 ?
C38B N1B C37B . . 107.8(19) ?
C38B N1B H1B . . 126.1 ?
C37B N1B H1B . . 126.1 ?
C39B N2B C38B . . 115.8(14) ?
C39B N2B H2B . . 122.1 ?
C38B N2B H2B . . 122.1 ?
N2B C39B C40B . . 109.0(11) ?
N2B C39B H39C . . 109.9 ?
C40B C39B H39C . . 109.9 ?
N2B C39B H39D . . 109.9 ?
C40B C39B H39D . . 109.9 ?
H39C C39B H39D . . 108.3 ?
C41B C40B C45B . . 120.0 ?
C41B C40B C39B . . 92.7(9) ?
C45B C40B C39B . . 147.3(9) ?
C42B C41B C40B . . 120.0 ?
C42B C41B H41B . . 120.0 ?
C40B C41B H41B . . 120.0 ?
C43B C42B C41B . . 120.0 ?
C43B C42B H42B . . 120.0 ?
C41B C42B H42B . . 120.0 ?
C42B C43B C44B . . 120.0 ?
C42B C43B H43B . . 120.0 ?
C44B C43B H43B . . 120.0 ?
C43B C44B C45B . . 120.0 ?
C43B C44B H44B . . 120.0 ?
C45B C44B H44B . . 120.0 ?
C44B C45B C40B . . 120.0 ?
C44B C45B H45B . . 120.0 ?
C40B C45B H45B . . 120.0 ?
O3 C46 C47A . . 115.1(6) ?
O3 C46 C47B . . 100.0(6) ?
O3 C46 H46A . . 108.5 ?
C47A C46 H46A . . 108.5 ?
O3 C46 H46B . . 108.5 ?
C47A C46 H46B . . 108.5 ?
H46A C46 H46B . . 107.5 ?
O3 C46 H46C . . 111.8 ?
C47B C46 H46C . . 111.8 ?
O3 C46 H46D . . 111.8 ?
C47B C46 H46D . . 111.8 ?
H46C C46 H46D . . 109.5 ?
O4A C48A N3A . . 125(2) ?
O4A C48A N4A . . 127(2) ?
N3A C48A N4A . . 108.3(15) ?
N3A C47A C46 . . 108.8(11) ?
N3A C47A H47A . . 109.9 ?
C46 C47A H47A . . 109.9 ?
N3A C47A H47B . . 109.9 ?
C46 C47A H47B . . 109.9 ?
H47A C47A H47B . . 108.3 ?
C48A N3A C47A . . 113.5(15) ?
C48A N3A H3A . . 123.2 ?
C47A N3A H3A . . 123.2 ?
C49A N4A C48A . . 120.3(16) ?
C49A N4A H4A . . 119.9 ?
C48A N4A H4A . . 119.9 ?
N4A C49A C50A . . 111.9(8) ?
N4A C49A H49A . . 109.2 ?
C50A C49A H49A . . 109.2 ?
N4A C49A H49B . . 109.2 ?
C50A C49A H49B . . 109.2 ?
H49A C49A H49B . . 107.9 ?
C51A C50A C55A . . 120.0 ?
C51A C50A C49A . . 123.1(6) ?
C55A C50A C49A . . 116.9(6) ?
C50A C51A C52A . . 120.0 ?
C50A C51A H51A . . 120.0 ?
C52A C51A H51A . . 120.0 ?
C51A C52A C53A . . 120.0 ?
C51A C52A H52A . . 120.0 ?
C53A C52A H52A . . 120.0 ?
C54A C53A C52A . . 120.0 ?
C54A C53A H53A . . 120.0 ?
C52A C53A H53A . . 120.0 ?
C55A C54A C53A . . 120.0 ?
C55A C54A H54A . . 120.0 ?
C53A C54A H54A . . 120.0 ?
C54A C55A C50A . . 120.0 ?
C54A C55A H55A . . 120.0 ?
C50A C55A H55A . . 120.0 ?
O4B C48B N4B . . 121(3) ?
O4B C48B N3B . . 118(2) ?
N4B C48B N3B . . 120.1(18) ?
N3B C47B C46 . . 115.3(12) ?
N3B C47B H47C . . 108.4 ?
C46 C47B H47C . . 108.4 ?
N3B C47B H47D . . 108.4 ?
C46 C47B H47D . . 108.4 ?
H47C C47B H47D . . 107.5 ?
C48B N3B C47B . . 127.8(16) ?
C48B N3B H3B . . 116.1 ?
C47B N3B H3B . . 116.1 ?
C48B N4B C49B . . 123.2(19) ?
C48B N4B H4B . . 118.4 ?
C49B N4B H4B . . 118.4 ?
N4B C49B C50B . . 113.6(10) ?
N4B C49B H49C . . 108.8 ?
C50B C49B H49C . . 108.8 ?
N4B C49B H49D . . 108.8 ?
C50B C49B H49D . . 108.8 ?
H49C C49B H49D . . 107.7 ?
C51B C50B C55B . . 114.9(10) ?
C51B C50B C49B . . 125.5(9) ?
C55B C50B C49B . . 119.6(10) ?
C52B C51B C50B . . 126.9(10) ?
C52B C51B H51B . . 116.6 ?
C50B C51B H51B . . 116.6 ?
C53B C52B C51B . . 119.1(11) ?
C53B C52B H52B . . 120.4 ?
C51B C52B H52B . . 120.4 ?
C52B C53B C54B . . 119.7(12) ?
C52B C53B H53B . . 120.2 ?
C54B C53B H53B . . 120.2 ?
C53B C54B C55B . . 120.1(12) ?
C53B C54B H54B . . 119.9 ?
C55B C54B H54B . . 119.9 ?
C50B C55B C54B . . 119.0(10) ?
C50B C55B H55B . . 120.5 ?
C54B C55B H55B . . 120.5 ?
O5 C56 H56A . . 109.5 ?
O5 C56 H56B . . 109.5 ?
H56A C56 H56B . . 109.5 ?
O5 C56 H56C . . 109.5 ?
H56A C56 H56C . . 109.5 ?
H56B C56 H56C . . 109.5 ?
O6 C57 H57A . . 109.5 ?
O6 C57 H57B . . 109.5 ?
H57A C57 H57B . . 109.5 ?
O6 C57 H57C . . 109.5 ?
H57A C57 H57C . . 109.5 ?
H57B C57 H57C . . 109.5 ?
O7 C58 H58A . . 109.5 ?
O7 C58 H58B . . 109.5 ?
H58A C58 H58B . . 109.5 ?
O7 C58 H58C . . 109.5 ?
H58A C58 H58C . . 109.5 ?
H58B C58 H58C . . 109.5 ?
O8 C59 H59A . . 109.5 ?
O8 C59 H59B . . 109.5 ?
H59A C59 H59B . . 109.5 ?
O8 C59 H59C . . 109.5 ?
H59A C59 H59C . . 109.5 ?
H59B C59 H59C . . 109.5 ?
O9 C60 H60A . . 109.5 ?
O9 C60 H60B . . 109.5 ?
H60A C60 H60B . . 109.5 ?
O9 C60 H60C . . 109.5 ?
H60A C60 H60C . . 109.5 ?
H60B C60 H60C . . 109.5 ?
O10 C61 H61A . . 109.5 ?
O10 C61 H61B . . 109.5 ?
H61A C61 H61B . . 109.5 ?
O10 C61 H61C . . 109.5 ?
H61A C61 H61C . . 109.5 ?
H61B C61 H61C . . 109.5 ?
O11 C62 H62A . . 109.5 ?
O11 C62 H62B . . 109.5 ?
H62A C62 H62B . . 109.5 ?
O11 C62 H62C . . 109.5 ?
H62A C62 H62C . . 109.5 ?
H62B C62 H62C . . 109.5 ?
O12 C63 H63A . . 109.5 ?
O12 C63 H63B . . 109.5 ?
H63A C63 H63B . . 109.5 ?
O12 C63 H63C . . 109.5 ?
H63A C63 H63C . . 109.5 ?
H63B C63 H63C . . 109.5 ?
N5 C64 H64A . . 109.5 ?
N5 C64 H64B . . 109.5 ?
H64A C64 H64B . . 109.5 ?
N5 C64 H64C . . 109.5 ?
H64A C64 H64C . . 109.5 ?
H64B C64 H64C . . 109.5 ?
N5 C65 H65A . . 109.5 ?
N5 C65 H65B . . 109.5 ?
H65A C65 H65B . . 109.5 ?
N5 C65 H65C . . 109.5 ?
H65A C65 H65C . . 109.5 ?
H65B C65 H65C . . 109.5 ?
O13 C66 N5 . . 126.6(3) ?
O13 C66 H66 . . 116.7 ?
N5 C66 H66 . . 116.7 ?

loop_
_geom_bond_atom_site_label_1
_geom_bond_atom_site_label_2
_geom_bond_site_symmetry_2
_geom_bond_distance
_geom_bond_publ_flag
O1 C3 . 1.370(3) ?
O1 C36 . 1.429(3) ?
O3 C6 . 1.386(3) ?
O3 C46 . 1.417(3) ?
O5 C10 . 1.381(3) ?
O5 C56 . 1.402(3) ?
O6 C13 . 1.381(3) ?
O6 C57 . 1.404(3) ?
O7 C17 . 1.373(3) ?
O7 C58 . 1.419(4) ?
O8 C20 . 1.376(3) ?
O8 C59 . 1.385(4) ?
O9 C24 . 1.379(4) ?
O9 C60 . 1.390(4) ?
O10 C61 . 1.380(5) ?
O10 C27 . 1.386(4) ?
O11 C62 . 1.374(4) ?
O11 C31 . 1.385(3) ?
O12 C34 . 1.380(3) ?
O12 C63 . 1.406(4) ?
O13 C66 . 1.204(3) ?
N5 C66 . 1.301(3) ?
N5 C65 . 1.437(4) ?
N5 C64 . 1.437(4) ?
C1 C6 . 1.378(3) ?
C1 C2 . 1.389(3) ?
C1 C35 . 1.520(3) ?
C2 C3 . 1.390(3) ?
C2 H2A . 0.9300 ?
C3 C4 . 1.387(3) ?
C4 C5 . 1.386(3) ?
C4 C7 . 1.517(3) ?
C5 C6 . 1.388(3) ?
C5 H5 . 0.9300 ?
C7 C8 . 1.509(3) ?
C7 H7A . 0.9700 ?
C7 H7B . 0.9700 ?
C8 C9 . 1.381(3) ?
C8 C13 . 1.392(3) ?
C9 C10 . 1.384(3) ?
C9 H9 . 0.9300 ?
C10 C11 . 1.380(3) ?
C11 C12 . 1.383(4) ?
C11 C14 . 1.510(3) ?
C12 C13 . 1.374(4) ?
C12 H12 . 0.9300 ?
C14 C15 . 1.519(3) ?
C14 H14A . 0.9700 ?
C14 H14B . 0.9700 ?
C15 C16 . 1.380(4) ?
C15 C20 . 1.383(4) ?
C16 C17 . 1.386(4) ?
C16 H16 . 0.9300 ?
C17 C18 . 1.384(4) ?
C18 C19 . 1.375(4) ?
C18 C21 . 1.518(4) ?
C19 C20 . 1.385(4) ?
C19 H19 . 0.9300 ?
C21 C22 . 1.514(4) ?
C21 H21A . 0.9700 ?
C21 H21B . 0.9700 ?
C22 C27 . 1.376(4) ?
C22 C23 . 1.389(4) ?
C23 C24 . 1.383(4) ?
C23 H23 . 0.9300 ?
C24 C25 . 1.374(4) ?
C25 C26 . 1.378(4) ?
C25 C28 . 1.524(4) ?
C26 C27 . 1.379(4) ?
C26 H26 . 0.9300 ?
C28 C29 . 1.520(4) ?
C28 H28A . 0.9700 ?
C28 H28B . 0.9700 ?
C29 C30 . 1.372(4) ?
C29 C34 . 1.392(4) ?
C30 C31 . 1.383(4) ?
C30 H30 . 0.9300 ?
C31 C32 . 1.376(4) ?
C32 C33 . 1.385(4) ?
C32 C35 . 1.510(4) ?
C33 C34 . 1.376(4) ?
C33 H33 . 0.9300 ?
C35 H35A . 0.9700 ?
C35 H35B . 0.9700 ?
C36 C37A . 1.418(18) ?
C36 C37B . 1.62(2) ?
C36 H36A . 0.9700 ?
C36 H36B . 0.9700 ?
C36 H36C . 0.9700 ?
C36 H36D . 0.9700 ?
C38A O2A . 1.2011(10) ?
C38A N2A . 1.23(3) ?
C38A N1A . 1.29(3) ?
C37A N1A . 1.44(3) ?
C37A H37A . 0.9700 ?
C37A H37B . 0.9700 ?
N1A H1A . 0.8600 ?
N2A C39A . 1.378(13) ?
N2A H2A1 . 0.8600 ?
C39A C40A . 1.619(12) ?
C39A H39A . 0.9700 ?
C39A H39B . 0.9700 ?
C40A C45A . 1.354(7) ?
C40A C41A . 1.369(10) ?
C41A C42A . 1.348(11) ?
C41A H41A . 0.9300 ?
C42A C43A . 1.325(12) ?
C42A H42A . 0.9300 ?
C43A C44A . 1.391(11) ?
C43A H43A . 0.9300 ?
C44A C45A . 1.379(11) ?
C44A H44A . 0.9300 ?
C45A H45A . 0.9300 ?
O2B C38B . 1.2008(11) ?
C38B N1B . 1.45(4) ?
C38B N2B . 1.65(3) ?
C37B N1B . 1.51(4) ?
C37B H37C . 0.9700 ?
C37B H37D . 0.9700 ?
N1B H1B . 0.8600 ?
N2B C39B . 1.394(16) ?
N2B H2B . 0.8600 ?
C39B C40B . 1.500(13) ?
C39B H39C . 0.9700 ?
C39B H39D . 0.9700 ?
C40B C41B . 1.3900 ?
C40B C45B . 1.3900 ?
C41B C42B . 1.3900 ?
C41B H41B . 0.9300 ?
C42B C43B . 1.3900 ?
C42B H42B . 0.9300 ?
C43B C44B . 1.3900 ?
C43B H43B . 0.9300 ?
C44B C45B . 1.3900 ?
C44B H44B . 0.9300 ?
C45B H45B . 0.9300 ?
C46 C47A . 1.495(18) ?
C46 C47B . 1.53(2) ?
C46 H46A . 0.9700 ?
C46 H46B . 0.9700 ?
C46 H46C . 0.9700 ?
C46 H46D . 0.9700 ?
O4A C48A . 1.2008(11) ?
C48A N3A . 1.33(3) ?
C48A N4A . 1.47(3) ?
C47A N3A . 1.48(2) ?
C47A H47A . 0.9700 ?
C47A H47B . 0.9700 ?
N3A H3A . 0.8600 ?
N4A C49A . 1.44(2) ?
N4A H4A . 0.8600 ?
C49A C50A . 1.526(8) ?
C49A H49A . 0.9700 ?
C49A H49B . 0.9700 ?
C50A C51A . 1.3900 ?
C50A C55A . 1.3900 ?
C51A C52A . 1.3900 ?
C51A H51A . 0.9300 ?
C52A C53A . 1.3900 ?
C52A H52A . 0.9300 ?
C53A C54A . 1.3900 ?
C53A H53A . 0.9300 ?
C54A C55A . 1.3900 ?
C54A H54A . 0.9300 ?
C55A H55A . 0.9300 ?
O4B C48B . 1.2008(11) ?
C48B N4B . 1.29(3) ?
C48B N3B . 1.40(3) ?
C47B N3B . 1.40(2) ?
C47B H47C . 0.9700 ?
C47B H47D . 0.9700 ?
N3B H3B . 0.8600 ?
N4B C49B . 1.43(2) ?
N4B H4B . 0.8600 ?
C49B C50B . 1.481(11) ?
C49B H49C . 0.9700 ?
C49B H49D . 0.9700 ?
C50B C51B . 1.352(13) ?
C50B C55B . 1.370(8) ?
C51B C52B . 1.349(12) ?
C51B H51B . 0.9300 ?
C52B C53B . 1.293(14) ?
C52B H52B . 0.9300 ?
C53B C54B . 1.380(14) ?
C53B H53B . 0.9300 ?
C54B C55B . 1.429(14) ?
C54B H54B . 0.9300 ?
C55B H55B . 0.9300 ?
C56 H56A . 0.9600 ?
C56 H56B . 0.9600 ?
C56 H56C . 0.9600 ?
C57 H57A . 0.9600 ?
C57 H57B . 0.9600 ?
C57 H57C . 0.9600 ?
C58 H58A . 0.9600 ?
C58 H58B . 0.9600 ?
C58 H58C . 0.9600 ?
C59 H59A . 0.9600 ?
C59 H59B . 0.9600 ?
C59 H59C . 0.9600 ?
C60 H60A . 0.9600 ?
C60 H60B . 0.9600 ?
C60 H60C . 0.9600 ?
C61 H61A . 0.9600 ?
C61 H61B . 0.9600 ?
C61 H61C . 0.9600 ?
C62 H62A . 0.9600 ?
C62 H62B . 0.9600 ?
C62 H62C . 0.9600 ?
C63 H63A . 0.9600 ?
C63 H63B . 0.9600 ?
C63 H63C . 0.9600 ?
C64 H64A . 0.9600 ?
C64 H64B . 0.9600 ?
C64 H64C . 0.9600 ?
C65 H65A . 0.9600 ?
C65 H65B . 0.9600 ?
C65 H65C . 0.9600 ?
C66 H66 . 0.9300 ?

loop_
_geom_torsion_atom_site_label_1
_geom_torsion_atom_site_label_2
_geom_torsion_atom_site_label_3
_geom_torsion_atom_site_label_4
_geom_torsion_site_symmetry_1
_geom_torsion_site_symmetry_2
_geom_torsion_site_symmetry_3
_geom_torsion_site_symmetry_4
_geom_torsion
_geom_torsion_publ_flag
C6 C1 C2 C3 . . . . 0.9(4) ?
C35 C1 C2 C3 . . . . -178.8(2) ?
C36 O1 C3 C4 . . . . -163.3(2) ?
C36 O1 C3 C2 . . . . 15.7(3) ?
C1 C2 C3 O1 . . . . -179.3(2) ?
C1 C2 C3 C4 . . . . -0.4(4) ?
O1 C3 C4 C5 . . . . 178.6(2) ?
C2 C3 C4 C5 . . . . -0.4(3) ?
O1 C3 C4 C7 . . . . -1.2(3) ?
C2 C3 C4 C7 . . . . 179.8(2) ?
C3 C4 C5 C6 . . . . 0.7(4) ?
C7 C4 C5 C6 . . . . -179.5(2) ?
C2 C1 C6 O3 . . . . 177.2(2) ?
C35 C1 C6 O3 . . . . -3.1(3) ?
C2 C1 C6 C5 . . . . -0.6(4) ?
C35 C1 C6 C5 . . . . 179.1(2) ?
C46 O3 C6 C1 . . . . 167.2(2) ?
C46 O3 C6 C5 . . . . -15.1(4) ?
C4 C5 C6 C1 . . . . -0.2(4) ?
C4 C5 C6 O3 . . . . -177.9(2) ?
C5 C4 C7 C8 . . . . 100.6(3) ?
C3 C4 C7 C8 . . . . -79.7(3) ?
C4 C7 C8 C9 . . . . 107.8(3) ?
C4 C7 C8 C13 . . . . -70.8(3) ?
C13 C8 C9 C10 . . . . 1.4(3) ?
C7 C8 C9 C10 . . . . -177.2(2) ?
C56 O5 C10 C11 . . . . -173.5(2) ?
C56 O5 C10 C9 . . . . 8.8(4) ?
C8 C9 C10 C11 . . . . 0.6(4) ?
C8 C9 C10 O5 . . . . 178.1(2) ?
O5 C10 C11 C12 . . . . -179.6(2) ?
C9 C10 C11 C12 . . . . -1.9(4) ?
O5 C10 C11 C14 . . . . -1.7(3) ?
C9 C10 C11 C14 . . . . 176.1(2) ?
C10 C11 C12 C13 . . . . 1.3(3) ?
C14 C11 C12 C13 . . . . -176.8(2) ?
C11 C12 C13 O6 . . . . -178.1(2) ?
C11 C12 C13 C8 . . . . 0.7(4) ?
C57 O6 C13 C12 . . . . -9.3(4) ?
C57 O6 C13 C8 . . . . 171.9(2) ?
C9 C8 C13 C12 . . . . -2.1(3) ?
C7 C8 C13 C12 . . . . 176.6(2) ?
C9 C8 C13 O6 . . . . 176.8(2) ?
C7 C8 C13 O6 . . . . -4.5(3) ?
C10 C11 C14 C15 . . . . -105.6(3) ?
C12 C11 C14 C15 . . . . 72.4(3) ?
C11 C14 C15 C16 . . . . 76.2(3) ?
C11 C14 C15 C20 . . . . -99.3(3) ?
C20 C15 C16 C17 . . . . 0.1(4) ?
C14 C15 C16 C17 . . . . -175.5(2) ?
C58 O7 C17 C18 . . . . 178.1(3) ?
C58 O7 C17 C16 . . . . -3.0(4) ?
C15 C16 C17 O7 . . . . -180.0(3) ?
C15 C16 C17 C18 . . . . -1.2(4) ?
O7 C17 C18 C19 . . . . 179.6(2) ?
C16 C17 C18 C19 . . . . 0.7(4) ?
O7 C17 C18 C21 . . . . 0.0(4) ?
C16 C17 C18 C21 . . . . -179.0(3) ?
C17 C18 C19 C20 . . . . 0.8(4) ?
C21 C18 C19 C20 . . . . -179.6(3) ?
C59 O8 C20 C15 . . . . 158.8(3) ?
C59 O8 C20 C19 . . . . -23.1(5) ?
C16 C15 C20 O8 . . . . 179.5(3) ?
C14 C15 C20 O8 . . . . -4.9(4) ?
C16 C15 C20 C19 . . . . 1.4(4) ?
C14 C15 C20 C19 . . . . 176.9(3) ?
C18 C19 C20 O8 . . . . -179.8(3) ?
C18 C19 C20 C15 . . . . -1.8(5) ?
C19 C18 C21 C22 . . . . 94.6(3) ?
C17 C18 C21 C22 . . . . -85.8(4) ?
C18 C21 C22 C27 . . . . -78.9(3) ?
C18 C21 C22 C23 . . . . 99.1(3) ?
C27 C22 C23 C24 . . . . 1.6(4) ?
C21 C22 C23 C24 . . . . -176.5(2) ?
C60 O9 C24 C25 . . . . -169.5(3) ?
C60 O9 C24 C23 . . . . 12.6(5) ?
C22 C23 C24 C25 . . . . -0.1(4) ?
C22 C23 C24 O9 . . . . 177.6(2) ?
O9 C24 C25 C26 . . . . -179.4(2) ?
C23 C24 C25 C26 . . . . -1.5(4) ?
O9 C24 C25 C28 . . . . 0.0(4) ?
C23 C24 C25 C28 . . . . 177.9(2) ?
C24 C25 C26 C27 . . . . 1.7(4) ?
C28 C25 C26 C27 . . . . -177.7(2) ?
C23 C22 C27 C26 . . . . -1.4(4) ?
C21 C22 C27 C26 . . . . 176.7(2) ?
C23 C22 C27 O10 . . . . 177.7(2) ?
C21 C22 C27 O10 . . . . -4.2(4) ?
C25 C26 C27 C22 . . . . -0.2(4) ?
C25 C26 C27 O10 . . . . -179.3(2) ?
C61 O10 C27 C22 . . . . 153.1(3) ?
C61 O10 C27 C26 . . . . -27.8(4) ?
C24 C25 C28 C29 . . . . -89.6(3) ?
C26 C25 C28 C29 . . . . 89.8(3) ?
C25 C28 C29 C30 . . . . 98.3(3) ?
C25 C28 C29 C34 . . . . -79.2(4) ?
C34 C29 C30 C31 . . . . 2.0(4) ?
C28 C29 C30 C31 . . . . -175.7(3) ?
C29 C30 C31 C32 . . . . -0.6(4) ?
C29 C30 C31 O11 . . . . 178.0(3) ?
C62 O11 C31 C32 . . . . 176.1(4) ?
C62 O11 C31 C30 . . . . -2.6(5) ?
C30 C31 C32 C33 . . . . -1.2(4) ?
O11 C31 C32 C33 . . . . -179.9(2) ?
C30 C31 C32 C35 . . . . 176.6(3) ?
O11 C31 C32 C35 . . . . -2.2(4) ?
C31 C32 C33 C34 . . . . 1.6(4) ?
C35 C32 C33 C34 . . . . -176.2(3) ?
C32 C33 C34 O12 . . . . -179.7(3) ?
C32 C33 C34 C29 . . . . -0.2(4) ?
C63 O12 C34 C33 . . . . -8.4(5) ?
C63 O12 C34 C29 . . . . 172.1(3) ?
C30 C29 C34 C33 . . . . -1.5(4) ?
C28 C29 C34 C33 . . . . 176.1(3) ?
C30 C29 C34 O12 . . . . 177.9(2) ?
C28 C29 C34 O12 . . . . -4.4(4) ?
C31 C32 C35 C1 . . . . -108.0(3) ?
C33 C32 C35 C1 . . . . 69.7(3) ?
C6 C1 C35 C32 . . . . -96.1(3) ?
C2 C1 C35 C32 . . . . 83.6(3) ?
C3 O1 C36 C37A . . . . 174.3(8) ?
C3 O1 C36 C37B . . . . 171.0(9) ?
O1 C36 C37A N1A . . . . 65.5(19) ?
O2A C38A N1A C37A . . . . 31(3) ?
N2A C38A N1A C37A . . . . -168.7(14) ?
C36 C37A N1A C38A . . . . 129.7(18) ?
O2A C38A N2A C39A . . . . -13(2) ?
N1A C38A N2A C39A . . . . -174.8(14) ?
C38A N2A C39A C40A . . . . -169.2(16) ?
N2A C39A C40A C45A . . . . -84.5(9) ?
N2A C39A C40A C41A . . . . 111.0(15) ?
C45A C40A C41A C42A . . . . -3.8(13) ?
C39A C40A C41A C42A . . . . 158.7(16) ?
C40A C41A C42A C43A . . . . 0.4(14) ?
C41A C42A C43A C44A . . . . 0.5(16) ?
C42A C43A C44A C45A . . . . 2.1(15) ?
C41A C40A C45A C44A . . . . 6.4(13) ?
C39A C40A C45A C44A . . . . -163.2(10) ?
C43A C44A C45A C40A . . . . -5.6(13) ?
O1 C36 C37B N1B . . . . 83.8(16) ?
O2B C38B N1B C37B . . . . -10(4) ?
N2B C38B N1B C37B . . . . -176.1(16) ?
C36 C37B N1B C38B . . . . 150.1(17) ?
O2B C38B N2B C39B . . . . -7(3) ?
N1B C38B N2B C39B . . . . 158.9(13) ?
C38B N2B C39B C40B . . . . 131.9(15) ?
N2B C39B C40B C41B . . . . 117.4(8) ?
N2B C39B C40B C45B . . . . -60(2) ?
C45B C40B C41B C42B . . . . 0.0 ?
C39B C40B C41B C42B . . . . -178.7(11) ?
C40B C41B C42B C43B . . . . 0.0 ?
C41B C42B C43B C44B . . . . 0.0 ?
C42B C43B C44B C45B . . . . 0.0 ?
C43B C44B C45B C40B . . . . 0.0 ?
C41B C40B C45B C44B . . . . 0.0 ?
C39B C40B C45B C44B . . . . 178(2) ?
C6 O3 C46 C47A . . . . 178.3(7) ?
C6 O3 C46 C47B . . . . -178.0(8) ?
O3 C46 C47A N3A . . . . -68.7(10) ?
O4A C48A N3A C47A . . . . 9(3) ?
N4A C48A N3A C47A . . . . -170.5(15) ?
C46 C47A N3A C48A . . . . -155.8(13) ?
O4A C48A N4A C49A . . . . -9(3) ?
N3A C48A N4A C49A . . . . 169.7(11) ?
C48A N4A C49A C50A . . . . 154.7(16) ?
N4A C49A C50A C51A . . . . -60.2(10) ?
N4A C49A C50A C55A . . . . 119.9(9) ?
C55A C50A C51A C52A . . . . 0.0 ?
C49A C50A C51A C52A . . . . -179.9(8) ?
C50A C51A C52A C53A . . . . 0.0 ?
C51A C52A C53A C54A . . . . 0.0 ?
C52A C53A C54A C55A . . . . 0.0 ?
C53A C54A C55A C50A . . . . 0.0 ?
C51A C50A C55A C54A . . . . 0.0 ?
C49A C50A C55A C54A . . . . 179.9(8) ?
O3 C46 C47B N3B . . . . -80.3(11) ?
O4B C48B N3B C47B . . . . -12(3) ?
N4B C48B N3B C47B . . . . 162(2) ?
C46 C47B N3B C48B . . . . -127.3(17) ?
O4B C48B N4B C49B . . . . 2(4) ?
N3B C48B N4B C49B . . . . -172.7(13) ?
C48B N4B C49B C50B . . . . -155(2) ?
N4B C49B C50B C51B . . . . -121.5(13) ?
N4B C49B C50B C55B . . . . 61.1(15) ?
C55B C50B C51B C52B . . . . -1.3(16) ?
C49B C50B C51B C52B . . . . -178.8(11) ?
C50B C51B C52B C53B . . . . 1.2(17) ?
C51B C52B C53B C54B . . . . -3.7(17) ?
C52B C53B C54B C55B . . . . 6.4(17) ?
C51B C50B C55B C54B . . . . 3.8(15) ?
C49B C50B C55B C54B . . . . -178.5(9) ?
C53B C54B C55B C50B . . . . -6.5(16) ?
C65 N5 C66 O13 . . . . 178.6(3) ?
C64 N5 C66 O13 . . . . -2.5(5) ?
